data_2239324
loop_
_publ_author_name
'Chen, Jing-Wei'
'Li, Bai-Cun'
'Fang, Hua'
'Wu, Zhen'
'Fang, Mei-Juan'

_publ_section_title
;
 Diethyl [(4-nitrobenzamido)(phenyl)methyl]phosphonate
;
_journal_coeditor_code LH5697
_journal_issue 5
_journal_name_full 'Acta Crystallographica Section E'
_journal_page_first o548
_journal_paper_doi 10.1107/S1600536814007776
_journal_volume 70
_journal_year 2014
_chemical_formula_iupac 'C18 H21 N2 O6 P'
_chemical_formula_moiety 'C18 H21 N2 O6 P'
_chemical_formula_sum 'C18 H21 N2 O6 P'
_chemical_formula_weight 392.34
_chemical_name_systematic
;
Diethyl [(4-nitrobenzamido)(phenyl)methyl]phosphonate
;
_space_group_IT_number 2
_symmetry_cell_setting triclinic
_symmetry_space_group_name_Hall '-P 1'
_symmetry_space_group_name_H-M 'P -1'
_atom_sites_solution_hydrogens geom
_atom_sites_solution_primary direct
_atom_sites_solution_secondary difmap
_audit_creation_method SHELXL-97
_cell_angle_alpha 106.321(7)
_cell_angle_beta 90.188(8)
_cell_angle_gamma 106.035(7)
_cell_formula_units_Z 2
_cell_length_a 8.112(3)
_cell_length_b 10.378(4)
_cell_length_c 12.583(5)
_cell_measurement_reflns_used 1770
_cell_measurement_temperature 293(2)
_cell_measurement_theta_max 26.58
_cell_measurement_theta_min 1.29
_cell_volume 973.3(7)
_computing_cell_refinement 'SAINT (Bruker, 2001)'
_computing_data_collection 'SMART (Bruker, 2001)'
_computing_data_reduction 'SAINT (Bruker, 2001)'
_computing_molecular_graphics 'ORTEP-3 for Windows (Farrugia, 2012)'
_computing_publication_material 'SHELXL97 (Sheldrick, 2008)'
_computing_structure_refinement 'SHELXL97 (Sheldrick, 2008)'
_computing_structure_solution 'SHELXS97 (Sheldrick, 2008)'
_diffrn_ambient_temperature 293(2)
_diffrn_measured_fraction_theta_full 0.982
_diffrn_measured_fraction_theta_max 0.982
_diffrn_measurement_device_type 'Bruker APEX'
_diffrn_measurement_method '\f and \w scan'
_diffrn_radiation_monochromator graphite
_diffrn_radiation_source 'fine-focus sealed tube'
_diffrn_radiation_type MoK\a
_diffrn_radiation_wavelength 0.71073
_diffrn_reflns_av_R_equivalents 0.0283
_diffrn_reflns_av_sigmaI/netI 0.0573
_diffrn_reflns_limit_h_max 9
_diffrn_reflns_limit_h_min -9
_diffrn_reflns_limit_k_max 12
_diffrn_reflns_limit_k_min -12
_diffrn_reflns_limit_l_max 14
_diffrn_reflns_limit_l_min -8
_diffrn_reflns_number 4948
_diffrn_reflns_theta_full 25.00
_diffrn_reflns_theta_max 25.00
_diffrn_reflns_theta_min 2.14
_diffrn_standards_decay_% 0
_diffrn_standards_interval_count 0
_diffrn_standards_interval_time 0
_diffrn_standards_number 0
_exptl_absorpt_coefficient_mu 0.178
_exptl_absorpt_correction_T_max 0.9603
_exptl_absorpt_correction_T_min 0.9291
_exptl_absorpt_correction_type multi-scan
_exptl_absorpt_process_details '(SADABS; Bruker, 2001)'
_exptl_crystal_colour colorless
_exptl_crystal_density_diffrn 1.339
_exptl_crystal_density_method 'not measured'
_exptl_crystal_description block
_exptl_crystal_F_000 412
_exptl_crystal_size_max 0.42
_exptl_crystal_size_mid 0.28
_exptl_crystal_size_min 0.23
_refine_diff_density_max 0.483
_refine_diff_density_min -0.226
_refine_ls_extinction_method none
_refine_ls_goodness_of_fit_ref 1.088
_refine_ls_hydrogen_treatment mixed
_refine_ls_matrix_type full
_refine_ls_number_parameters 259
_refine_ls_number_reflns 3375
_refine_ls_number_restraints 1
_refine_ls_restrained_S_all 1.088
_refine_ls_R_factor_all 0.0907
_refine_ls_R_factor_gt 0.0754
_refine_ls_shift/su_max 0.013
_refine_ls_shift/su_mean 0.002
_refine_ls_structure_factor_coef Fsqd
_refine_ls_weighting_details 'calc w=1/[\s^2^(Fo^2^)+(0.1021P)^2^+0.2844P] where P=(Fo^2^+2Fc^2^)/3'
_refine_ls_weighting_scheme calc
_refine_ls_wR_factor_gt 0.1883
_refine_ls_wR_factor_ref 0.1995
_reflns_number_gt 2719
_reflns_number_total 3375
_reflns_threshold_expression I>2\s(I)
_cod_data_source_file lh5697sup1.cif
_cod_data_source_block I
_cod_original_cell_volume 973.3(6)
_cod_database_code 2239324
_cod_database_fobs_code 2239324

loop_
_symmetry_equiv_pos_as_xyz
'x, y, z'
'-x, -y, -z'

loop_
_atom_site_type_symbol
_atom_site_label
_atom_site_fract_x
_atom_site_fract_y
_atom_site_fract_z
_atom_site_U_iso_or_equiv
_atom_site_adp_type
_atom_site_calc_flag
_atom_site_refinement_flags
_atom_site_occupancy
_atom_site_symmetry_multiplicity
_atom_site_disorder_assembly
_atom_site_disorder_group
P P1 0.32681(11) 0.73988(8) 0.39408(7) 0.0472(3) Uani d . 1 1 A .
O O1 0.5803(4) 0.6502(2) 0.6389(2) 0.0749(8) Uani d . 1 1 . .
O O2 0.3346(3) 0.8870(2) 0.41776(19) 0.0576(6) Uani d . 1 1 . .
O O3 0.2957(3) 0.6646(2) 0.26662(18) 0.0591(7) Uani d . 1 1 . .
O O4 0.1843(3) 0.6511(3) 0.4480(2) 0.0675(7) Uani d . 1 1 . .
O O5 0.8608(8) 1.1843(7) 1.1263(4) 0.195(3) Uani d . 1 1 . .
O O6 0.6792(9) 1.2811(5) 1.0861(4) 0.172(3) Uani d . 1 1 . .
N N1 0.5688(4) 0.8136(3) 0.5566(2) 0.0510(8) Uani d . 1 1 A .
H H1N 0.576(5) 0.893(4) 0.567(3) 0.061 Uiso d . 1 1 . .
N N2 0.7490(9) 1.1926(6) 1.0645(4) 0.124(2) Uani d . 1 1 . .
C C1 0.5887(4) 0.7714(3) 0.6449(3) 0.0504(8) Uani d . 1 1 . .
C C2 0.6243(4) 0.8826(3) 0.7554(3) 0.0513(8) Uani d . 1 1 . .
C C3 0.7279(5) 0.8703(5) 0.8364(3) 0.0724(11) Uani d . 1 1 . .
H H3A 0.7716 0.7938 0.8219 0.087 Uiso calc R 1 1 . .
C C4 0.7674(6) 0.9689(6) 0.9376(4) 0.0849(13) Uani d . 1 1 . .
H H4A 0.8371 0.9599 0.9923 0.102 Uiso calc R 1 1 . .
C C5 0.7041(6) 1.0796(5) 0.9574(3) 0.0797(14) Uani d . 1 1 . .
C C6 0.5969(6) 1.0951(4) 0.8798(3) 0.0790(13) Uani d . 1 1 . .
H H6A 0.5523 1.1712 0.8957 0.095 Uiso calc R 1 1 . .
C C7 0.5574(5) 0.9937(4) 0.7773(3) 0.0633(10) Uani d . 1 1 . .
H H7A 0.4852 1.0014 0.7232 0.076 Uiso calc R 1 1 . .
C C8 0.5261(4) 0.7180(3) 0.4444(2) 0.0469(8) Uani d . 1 1 . .
H H8A 0.5015 0.6220 0.4493 0.056 Uiso calc R 1 1 A .
C C9 0.6651(4) 0.7392(3) 0.3678(3) 0.0470(8) Uani d . 1 1 A .
C C10 0.6906(5) 0.6247(4) 0.2896(3) 0.0609(9) Uani d . 1 1 . .
H H10A 0.6227 0.5351 0.2863 0.073 Uiso calc R 1 1 A .
C C11 0.8151(6) 0.6411(5) 0.2164(4) 0.0807(13) Uani d . 1 1 A .
H H11A 0.8304 0.5630 0.1638 0.097 Uiso calc R 1 1 . .
C C12 0.9163(6) 0.7726(5) 0.2213(4) 0.0899(14) Uani d . 1 1 . .
H H12A 1.0009 0.7845 0.1722 0.108 Uiso calc R 1 1 A .
C C13 0.8918(6) 0.8858(5) 0.2989(4) 0.0892(14) Uani d . 1 1 A .
H H13A 0.9605 0.9752 0.3024 0.107 Uiso calc R 1 1 . .
C C14 0.7690(5) 0.8704(4) 0.3711(3) 0.0676(10) Uani d . 1 1 . .
H H14A 0.7548 0.9492 0.4234 0.081 Uiso calc R 1 1 A .
C C15 0.2262(6) 0.5160(4) 0.2178(3) 0.0771(12) Uani d . 1 1 . .
H H15A 0.1059 0.4863 0.2312 0.092 Uiso calc R 1 1 . .
H H15B 0.2881 0.4670 0.2508 0.092 Uiso calc R 1 1 . .
C C16 0.2434(10) 0.4827(5) 0.0984(4) 0.127(2) Uani d . 1 1 . .
H H16A 0.1971 0.3834 0.0647 0.191 Uiso calc R 1 1 . .
H H16B 0.3628 0.5116 0.0857 0.191 Uiso calc R 1 1 . .
H H16C 0.1814 0.5312 0.0663 0.191 Uiso calc R 1 1 . .
C C17 0.0434(8) 0.6943(7) 0.5001(5) 0.077(2) Uani d PD 0.746(11) 1 A 1
H H17A 0.0383 0.7802 0.4856 0.092 Uiso calc PR 0.746(11) 1 A 1
H H17B -0.0641 0.6225 0.4697 0.092 Uiso calc PR 0.746(11) 1 A 1
C C18 0.0671(14) 0.7168(8) 0.6179(5) 0.114(3) Uani d PD 0.746(11) 1 A 1
H H18A -0.0335 0.7344 0.6517 0.171 Uiso calc PR 0.746(11) 1 A 1
H H18B 0.1655 0.7961 0.6491 0.171 Uiso calc PR 0.746(11) 1 A 1
H H18C 0.0851 0.6350 0.6314 0.171 Uiso calc PR 0.746(11) 1 A 1
C C17A 0.1513(16) 0.7129(17) 0.5723(15) 0.060(5) Uiso d PD 0.254(11) 1 A 2
H H17C 0.1723 0.6563 0.6175 0.072 Uiso calc PR 0.254(11) 1 A 2
H H17D 0.2236 0.8086 0.6033 0.072 Uiso calc PR 0.254(11) 1 A 2
C C18A -0.0275(17) 0.707(2) 0.565(2) 0.082(7) Uiso d PD 0.254(11) 1 A 2
H H18D -0.0526 0.7677 0.6316 0.123 Uiso calc PR 0.254(11) 1 A 2
H H18E -0.0973 0.6127 0.5546 0.123 Uiso calc PR 0.254(11) 1 A 2
H H18F -0.0521 0.7373 0.5023 0.123 Uiso calc PR 0.254(11) 1 A 2

loop_
_atom_site_aniso_label
_atom_site_aniso_U_11
_atom_site_aniso_U_22
_atom_site_aniso_U_33
_atom_site_aniso_U_12
_atom_site_aniso_U_13
_atom_site_aniso_U_23
P1 0.0631(6) 0.0300(5) 0.0477(5) 0.0161(4) 0.0095(4) 0.0075(3)
O1 0.130(2) 0.0410(14) 0.0592(15) 0.0318(15) 0.0001(15) 0.0164(12)
O2 0.0741(15) 0.0361(12) 0.0650(15) 0.0244(11) 0.0064(12) 0.0104(11)
O3 0.0810(17) 0.0402(13) 0.0496(14) 0.0137(11) 0.0008(12) 0.0066(10)
O4 0.0772(17) 0.0490(15) 0.0789(18) 0.0217(13) 0.0268(14) 0.0190(13)
O5 0.184(5) 0.208(6) 0.104(3) 0.025(4) -0.043(4) -0.058(4)
O6 0.290(8) 0.074(3) 0.094(3) 0.009(4) 0.056(4) -0.024(2)
N1 0.085(2) 0.0280(13) 0.0423(15) 0.0223(14) 0.0062(13) 0.0075(12)
N2 0.149(5) 0.095(4) 0.063(3) -0.031(3) 0.013(3) -0.013(3)
C1 0.069(2) 0.0373(17) 0.0475(19) 0.0213(15) 0.0079(16) 0.0103(14)
C2 0.063(2) 0.0424(18) 0.0457(18) 0.0104(16) 0.0098(16) 0.0135(15)
C3 0.083(3) 0.074(3) 0.057(2) 0.026(2) -0.002(2) 0.012(2)
C4 0.089(3) 0.091(3) 0.058(2) 0.012(3) -0.007(2) 0.008(2)
C5 0.092(3) 0.067(3) 0.045(2) -0.019(2) 0.016(2) 0.0007(19)
C6 0.119(4) 0.043(2) 0.065(3) 0.015(2) 0.037(3) 0.0082(18)
C7 0.093(3) 0.048(2) 0.049(2) 0.0206(19) 0.0153(19) 0.0135(16)
C8 0.072(2) 0.0264(15) 0.0436(17) 0.0201(15) 0.0071(15) 0.0066(13)
C9 0.0592(19) 0.0405(17) 0.0454(17) 0.0242(15) 0.0042(15) 0.0093(14)
C10 0.073(2) 0.046(2) 0.058(2) 0.0202(17) 0.0117(18) 0.0023(16)
C11 0.097(3) 0.065(3) 0.071(3) 0.031(2) 0.027(2) -0.001(2)
C12 0.090(3) 0.087(3) 0.093(3) 0.032(3) 0.045(3) 0.021(3)
C13 0.094(3) 0.060(3) 0.115(4) 0.024(2) 0.045(3) 0.026(3)
C14 0.083(3) 0.0388(19) 0.082(3) 0.0241(18) 0.029(2) 0.0121(18)
C15 0.112(3) 0.041(2) 0.068(3) 0.021(2) -0.009(2) 0.0017(18)
C16 0.230(7) 0.070(3) 0.058(3) 0.031(4) -0.006(4) -0.007(2)
C17 0.072(4) 0.077(4) 0.093(5) 0.030(3) 0.024(4) 0.033(3)
C18 0.160(9) 0.101(6) 0.080(5) 0.033(5) 0.055(6) 0.028(4)

loop_
_atom_type_symbol
_atom_type_description
_atom_type_scat_dispersion_real
_atom_type_scat_dispersion_imag
_atom_type_scat_source
C C 0.0033 0.0016 'International Tables Vol C Tables 4.2.6.8 and 6.1.1.4'
H H 0.0000 0.0000 'International Tables Vol C Tables 4.2.6.8 and 6.1.1.4'
N N 0.0061 0.0033 'International Tables Vol C Tables 4.2.6.8 and 6.1.1.4'
O O 0.0106 0.0060 'International Tables Vol C Tables 4.2.6.8 and 6.1.1.4'
P P 0.1023 0.0942 'International Tables Vol C Tables 4.2.6.8 and 6.1.1.4'

loop_
_geom_angle_atom_site_label_1
_geom_angle_atom_site_label_2
_geom_angle_atom_site_label_3
_geom_angle
O2 P1 O4 115.90(15)
O2 P1 O3 111.00(13)
O4 P1 O3 105.86(14)
O2 P1 C8 111.80(13)
O4 P1 C8 103.95(15)
O3 P1 C8 107.74(14)
C15 O3 P1 124.6(2)
C17 O4 P1 125.5(3)
C17 O4 C17A 46.7(5)
P1 O4 C17A 119.6(6)
C1 N1 C8 122.9(3)
C1 N1 H1N 118(3)
C8 N1 H1N 119(3)
O6 N2 O5 124.5(5)
O6 N2 C5 120.8(7)
O5 N2 C5 114.8(7)
O1 C1 N1 123.2(3)
O1 C1 C2 120.7(3)
N1 C1 C2 116.1(3)
C7 C2 C3 119.6(3)
C7 C2 C1 122.4(3)
C3 C2 C1 118.0(3)
C4 C3 C2 120.8(4)
C4 C3 H3A 119.6
C2 C3 H3A 119.6
C5 C4 C3 119.1(4)
C5 C4 H4A 120.5
C3 C4 H4A 120.5
C4 C5 C6 122.3(4)
C4 C5 N2 121.2(6)
C6 C5 N2 116.5(6)
C5 C6 C7 118.0(4)
C5 C6 H6A 121.0
C7 C6 H6A 121.0
C2 C7 C6 120.2(4)
C2 C7 H7A 119.9
C6 C7 H7A 119.9
N1 C8 C9 114.6(3)
N1 C8 P1 105.6(2)
C9 C8 P1 112.3(2)
N1 C8 H8A 108.1
C9 C8 H8A 108.1
P1 C8 H8A 108.1
C14 C9 C10 118.0(3)
C14 C9 C8 122.3(3)
C10 C9 C8 119.7(3)
C11 C10 C9 121.0(4)
C11 C10 H10A 119.5
C9 C10 H10A 119.5
C12 C11 C10 119.8(4)
C12 C11 H11A 120.1
C10 C11 H11A 120.1
C13 C12 C11 119.2(4)
C13 C12 H12A 120.4
C11 C12 H12A 120.4
C14 C13 C12 121.3(4)
C14 C13 H13A 119.4
C12 C13 H13A 119.4
C13 C14 C9 120.7(4)
C13 C14 H14A 119.7
C9 C14 H14A 119.7
O3 C15 C16 108.7(4)
O3 C15 H15A 110.0
C16 C15 H15A 110.0
O3 C15 H15B 110.0
C16 C15 H15B 110.0
H15A C15 H15B 108.3
C15 C16 H16A 109.5
C15 C16 H16B 109.5
H16A C16 H16B 109.5
C15 C16 H16C 109.5
H16A C16 H16C 109.5
H16B C16 H16C 109.5
C18 C17 O4 109.3(6)
C18 C17 H17A 109.8
O4 C17 H17A 109.8
C18 C17 H17B 109.8
O4 C17 H17B 109.8
H17A C17 H17B 108.3
C18A C17A O4 102.9(15)
C18A C17A H17C 111.2
O4 C17A H17C 111.2
C18A C17A H17D 111.2
O4 C17A H17D 111.2
H17C C17A H17D 109.1
C17A C18A H18D 109.5
C17A C18A H18E 109.5
H18D C18A H18E 109.5
C17A C18A H18F 109.5
H18D C18A H18F 109.5
H18E C18A H18F 109.5

loop_
_geom_bond_atom_site_label_1
_geom_bond_atom_site_label_2
_geom_bond_distance
P1 O2 1.454(2)
P1 O4 1.553(3)
P1 O3 1.559(2)
P1 C8 1.829(3)
O1 C1 1.222(4)
O3 C15 1.435(4)
O4 C17 1.435(6)
O4 C17A 1.569(18)
O5 N2 1.229(9)
O6 N2 1.178(9)
N1 C1 1.328(4)
N1 C8 1.454(4)
N1 H1N 0.78(4)
N2 C5 1.482(6)
C1 C2 1.503(5)
C2 C7 1.367(5)
C2 C3 1.374(5)
C3 C4 1.363(6)
C3 H3A 0.9300
C4 C5 1.345(7)
C4 H4A 0.9300
C5 C6 1.377(7)
C6 C7 1.387(5)
C6 H6A 0.9300
C7 H7A 0.9300
C8 C9 1.497(5)
C8 H8A 0.9800
C9 C14 1.379(5)
C9 C10 1.379(5)
C10 C11 1.377(5)
C10 H10A 0.9300
C11 C12 1.369(6)
C11 H11A 0.9300
C12 C13 1.364(6)
C12 H12A 0.9300
C13 C14 1.358(6)
C13 H13A 0.9300
C14 H14A 0.9300
C15 C16 1.460(6)
C15 H15A 0.9700
C15 H15B 0.9700
C16 H16A 0.9600
C16 H16B 0.9600
C16 H16C 0.9600
C17 C18 1.437(8)
C17 H17A 0.9700
C17 H17B 0.9700
C18 H18A 0.9600
C18 H18B 0.9600
C18 H18C 0.9600
C17A C18A 1.437(8)
C17A H17C 0.9700
C17A H17D 0.9700
C18A H18D 0.9600
C18A H18E 0.9600
C18A H18F 0.9600

loop_
_geom_hbond_atom_site_label_D
_geom_hbond_atom_site_label_H
_geom_hbond_atom_site_label_A
_geom_hbond_site_symmetry_A
_geom_hbond_distance_DH
_geom_hbond_distance_HA
_geom_hbond_distance_DA
_geom_hbond_angle_DHA
N1 H1N O2 2_676 0.78(4) 2.15(4) 2.909(4) 164(4)

loop_
_geom_torsion_atom_site_label_1
_geom_torsion_atom_site_label_2
_geom_torsion_atom_site_label_3
_geom_torsion_atom_site_label_4
_geom_torsion
O2 P1 O3 C15 -158.4(3)
O4 P1 O3 C15 -31.9(3)
C8 P1 O3 C15 78.9(3)
O2 P1 O4 C17 12.4(4)
O3 P1 O4 C17 -111.2(4)
C8 P1 O4 C17 135.5(4)
O2 P1 O4 C17A -43.3(6)
O3 P1 O4 C17A -166.8(6)
C8 P1 O4 C17A 79.8(6)
C8 N1 C1 O1 3.3(6)
C8 N1 C1 C2 -177.2(3)
O1 C1 C2 C7 -147.5(4)
N1 C1 C2 C7 32.9(5)
O1 C1 C2 C3 32.3(5)
N1 C1 C2 C3 -147.2(3)
C7 C2 C3 C4 -1.2(6)
C1 C2 C3 C4 178.9(4)
C2 C3 C4 C5 -0.3(7)
C3 C4 C5 C6 1.7(7)
C3 C4 C5 N2 -177.5(4)
O6 N2 C5 C4 -171.8(5)
O5 N2 C5 C4 7.7(7)
O6 N2 C5 C6 9.0(7)
O5 N2 C5 C6 -171.6(5)
C4 C5 C6 C7 -1.5(6)
N2 C5 C6 C7 177.7(3)
C3 C2 C7 C6 1.4(5)
C1 C2 C7 C6 -178.7(3)
C5 C6 C7 C2 -0.1(6)
C1 N1 C8 C9 -113.4(3)
C1 N1 C8 P1 122.6(3)
O2 P1 C8 N1 46.0(2)
O4 P1 C8 N1 -79.8(2)
O3 P1 C8 N1 168.18(18)
O2 P1 C8 C9 -79.5(2)
O4 P1 C8 C9 154.8(2)
O3 P1 C8 C9 42.7(2)
N1 C8 C9 C14 -37.0(4)
P1 C8 C9 C14 83.4(4)
N1 C8 C9 C10 143.8(3)
P1 C8 C9 C10 -95.8(3)
C14 C9 C10 C11 -0.5(6)
C8 C9 C10 C11 178.6(3)
C9 C10 C11 C12 0.4(7)
C10 C11 C12 C13 -0.1(8)
C11 C12 C13 C14 -0.1(8)
C12 C13 C14 C9 -0.1(8)
C10 C9 C14 C13 0.4(6)
C8 C9 C14 C13 -178.8(4)
P1 O3 C15 C16 -170.5(4)
P1 O4 C17 C18 -110.7(5)
C17A O4 C17 C18 -11.4(9)
C17 O4 C17A C18A 10.2(11)
P1 O4 C17A C18A 122.7(11)
